data_2104579
loop_
_publ_author_name
'Marsh, Richard E.'

_publ_section_title
;
 Space groups <i>P</i>1 and <i>Cc</i>: how are they doing?
;
_journal_coeditor_code BK5088
_journal_issue 6
_journal_name_full 'Acta Crystallographica Section B'
_journal_page_first 782
_journal_page_last 783
_journal_paper_doi 10.1107/S0108768109046448
_journal_volume 65
_journal_year 2009
_chemical_formula_sum 'C12 H24 Br3 Fe N4 O2'
_chemical_formula_weight 551.93
_chemical_name_systematic
;
Tribromo-bis(N,N'-dimethylpropyleneurea-O)-iron(iii)
;
_space_group_IT_number 43
_symmetry_cell_setting orthorhombic
_symmetry_space_group_name_Hall 'F 2 -2d'
_symmetry_space_group_name_H-M 'F d d 2'
_cell_angle_alpha 90.0
_cell_angle_beta 90.0
_cell_angle_gamma 90.0
_cell_formula_units_Z 8
_cell_length_a 17.269
_cell_length_b 27.300
_cell_length_c 8.154
_cell_measurement_reflns_used 5257
_cell_measurement_temperature 295(2)
_cell_measurement_theta_max 28.98
_cell_measurement_theta_min 1.49
_cell_volume 3844.152
_diffrn_ambient_temperature 295(2)
_diffrn_measurement_device_type 'Bruker Smart CCD 1k'
_diffrn_radiation_monochromator graphite
_diffrn_radiation_source 'fine-focus sealed tube'
_diffrn_radiation_type MoK\a
_diffrn_radiation_wavelength 0.71073
_exptl_crystal_colour 'dark red-brown'
_exptl_crystal_density_diffrn 1.907
_exptl_crystal_density_method 'not measured'
_exptl_crystal_description block
_exptl_crystal_F_000 2168
_exptl_crystal_size_max 0.90
_exptl_crystal_size_mid 0.25
_exptl_crystal_size_min 0.20
_cod_data_source_file bk5088.cif
_cod_data_source_block RIFSEF
_cod_depositor_comments
;
The following automatic conversions were performed:
'_symmetry_cell_setting' value 'Orthorhombic' changed to 'orthorhombic'
according to '/home/saulius/struct/CIF-dictionaries/cif_core.dic'
dictionary named 'cif_core.dic' version 2.4.1 from 2010-06-29.

Automatic conversion script
Id: cif_fix_enum 1527 2010-12-29 10:47:43Z saulius 

The following automatic conversions were performed:

'_symmetry_cell_setting' value 'Orthorhombic' changed to
'orthorhombic' according to
/home/saulius/struct/CIF-dictionaries/cif_core.dic dictionary named
'cif_core.dic' version 2.4.1 from 2010-06-29.

Automatic conversion script
Id: cif_fix_values 1715 2011-07-08 13:25:40Z adriana 
;
_cod_original_cell_volume 3844(1)
_cod_original_sg_symbol_H-M Fdd2
_cod_database_code 2104579

loop_
_symmetry_equiv_pos_as_xyz
'x, y, z'
'-x, -y, z'
'1/4+x, 1/4-y, 1/4+z'
'1/4-x, 1/4+y, 1/4+z'
'1/2+x, 1/2+y, z'
'1/2-x, 1/2-y, z'
'3/4+x, 3/4-y, 1/4+z'
'3/4-x, 3/4+y, 1/4+z'
'1/2+x, y, 1/2+z'
'1/2-x, -y, 1/2+z'
'3/4+x, 1/4-y, 3/4+z'
'3/4-x, 1/4+y, 3/4+z'
'x, 1/2+y, 1/2+z'
'-x, 1/2-y, 1/2+z'
'1/4+x, 3/4-y, 3/4+z'
'1/4-x, 3/4+y, 3/4+z'

loop_
_atom_site_label
_atom_site_type_symbol
_atom_site_fract_x
_atom_site_fract_y
_atom_site_fract_z
_atom_site_occupancy
Fe1 Fe 0.5 0.5 0.5000 1
Br1 Br 0.5 0.5 0.2093 1
Br2 Br 0.3977 0.4473 0.6057 1
O1 O 0.5709 0.4434 0.5232 1
C1 C 0.6409 0.4360 0.5740 1
N1 N 0.6979 0.4260 0.4697 1
C2 C 0.7734 0.4090 0.5262 1
H1 H 0.8120 0.4144 0.4418 1
H2 H 0.7714 0.3742 0.5499 1
C3 C 0.7942 0.4362 0.6749 1
H3 H 0.8011 0.4705 0.6470 1
H4 H 0.8433 0.4240 0.7160 1
C4 C 0.7350 0.4320 0.8058 1
H5 H 0.7408 0.4008 0.8612 1
H6 H 0.7426 0.4578 0.8855 1
N2 N 0.6561 0.4356 0.7351 1
C5 C 0.6852 0.4238 0.2975 1
H7 H 0.6343 0.4360 0.2731 1
H8 H 0.6894 0.3905 0.2611 1
H9 H 0.7231 0.4435 0.2425 1
C6 C 0.5912 0.4399 0.8595 1
H10 H 0.5425 0.4425 0.8033 1
H11 H 0.5990 0.4685 0.9257 1
H12 H 0.5908 0.4114 0.9282 1

loop_
_geom_angle_atom_site_label_1
_geom_angle_atom_site_label_2
_geom_angle_atom_site_label_3
_geom_angle
_geom_angle_site_symmetry_1
_geom_angle_site_symmetry_2
_geom_angle_site_symmetry_3
_geom_angle_publ_flag
Br1 Fe1 Br2 110.72 . . . yes
Br1 Fe1 O1 95.48 . . . yes
Br1 Fe1 Br2 110.72 . . 2_665 yes
Br1 Fe1 O1 95.48 . . 2_665 yes
Br2 Fe1 O1 87.35 . . . yes
Br2 Fe1 Br2 138.56 . . 2_665 yes
Br2 Fe1 O1 88.78 . . 2_665 yes
Br2 Fe1 O1 88.78 2_665 . . yes
O1 Fe1 O1 169.04 . . 2_665 yes
Br2 Fe1 O1 87.35 2_665 . 2_665 yes
Fe1 O1 C1 136.89 . . . yes
C1 N1 C2 121.68 . . . yes
C1 N1 C5 121.74 . . . yes
C2 N1 C5 115.86 . . . yes
C1 N2 C4 124.18 . . . yes
C1 N2 C6 120.70 . . . yes
C4 N2 C6 115.11 . . . yes
O1 C1 N1 121.28 . . . yes
O1 C1 N2 119.89 . . . yes
N1 C1 N2 118.73 . . . yes
N1 C2 C3 108.60 . . . yes
C2 C3 C4 112.78 . . . no
N2 C4 C3 110.41 . . . yes

loop_
_geom_bond_atom_site_label_1
_geom_bond_atom_site_label_2
_geom_bond_distance
_geom_bond_site_symmetry_1
_geom_bond_site_symmetry_2
_geom_bond_publ_flag
Br1 Fe1 2.3704 . . yes
Br2 Fe1 2.4359 . . yes
Fe1 O1 1.9805 . . yes
Fe1 O1 1.9805 . 2_665 yes
O1 C1 1.2937 . . yes
N1 C1 1.3292 . . yes
N1 C2 1.4586 . . yes
N1 C5 1.4224 . . yes
N2 C1 1.3396 . . yes
N2 C4 1.4827 . . yes
N2 C6 1.5162 . . yes
C2 C3 1.4665 . . no
C3 C4 1.4824 . . no
C2 H1 0.9700 . . no
C2 H2 0.9700 . . no
C3 H3 0.9700 . . no
C3 H4 0.9700 . . no
C4 H5 0.9700 . . no
C4 H6 0.9700 . . no
C5 H7 0.9600 . . no
C5 H8 0.9600 . . no
C5 H9 0.9600 . . no
C6 H10 0.9600 . . no
C6 H11 0.9600 . . no
C6 H12 0.9600 . . no
